data_7042425
loop_
_publ_author_name
'Gao, Hong-Ling'
'Zhou, Xiao-Pu'
'Bi, Yan-Xia'
'Shen, Hai-Yun'
'Wang, Wen-Min'
'Wang, Ni-Ni'
'Chang, Yi-Xin'
'Zhang, Ru-Xia'
'Cui, Jian-Zhong'

_publ_section_title
;
 A Dy4 single-molecule magnet and its Gd(iii), Tb(iii), Ho(iii), and
 Er(iii) analogues encapsulated by an 8-hydroxyquinoline Schiff base
 derivative and \b-diketonate coligand.
;
_journal_issue 14
_journal_name_full 'Dalton transactions (Cambridge, England : 2003)'
_journal_page_first 4669
_journal_page_last 4677
_journal_paper_doi 10.1039/c7dt00118e
_journal_volume 46
_journal_year 2017
_chemical_formula_moiety 'C116 H96 Ho4 N12 O16, C2 H3 N, 0.25(C2 Cl4)'
_chemical_formula_sum 'C118.5 H99 Cl Ho4 N13 O16'
_chemical_formula_weight 2656.27
_space_group_crystal_system monoclinic
_space_group_IT_number 15
_space_group_name_Hall '-C 2yc'
_space_group_name_H-M_alt 'C 1 2/c 1'
_symmetry_space_group_name_Hall '-C 2yc'
_symmetry_space_group_name_H-M 'C 1 2/c 1'
_atom_sites_solution_hydrogens geom
_audit_creation_date 2017-02-08
_audit_creation_method
;
Olex2 1.2
(compiled 2017.01.04 svn.r3372 for OlexSys, GUI svn.r5292)
;
_audit_update_record
;
2017-02-10 deposited with the CCDC.
2017-03-10 downloaded from the CCDC.
;
_cell_angle_alpha 90
_cell_angle_beta 118.193(3)
_cell_angle_gamma 90
_cell_formula_units_Z 4
_cell_length_a 30.518(6)
_cell_length_b 14.610(2)
_cell_length_c 28.148(5)
_cell_measurement_reflns_used 16036
_cell_measurement_temperature 113(2)
_cell_measurement_theta_max 27.5
_cell_measurement_theta_min 3.0
_cell_volume 11061(3)
_computing_molecular_graphics 'Olex2 (Dolomanov et al., 2009)'
_computing_publication_material 'Olex2 (Dolomanov et al., 2009)'
_computing_structure_refinement 'XL (Sheldrick, 2008)'
_diffrn_ambient_temperature 113.15
_diffrn_measured_fraction_theta_full 0.995
_diffrn_measured_fraction_theta_max 0.995
_diffrn_measurement_device_type 'Bruker P4'
_diffrn_measurement_method '\w scans'
_diffrn_radiation_monochromator graphite
_diffrn_radiation_type MoK\a
_diffrn_radiation_wavelength 0.71073
_diffrn_reflns_av_R_equivalents 0.0350
_diffrn_reflns_av_unetI/netI 0.0240
_diffrn_reflns_Laue_measured_fraction_full 0.995
_diffrn_reflns_Laue_measured_fraction_max 0.995
_diffrn_reflns_limit_h_max 36
_diffrn_reflns_limit_h_min -36
_diffrn_reflns_limit_k_max 14
_diffrn_reflns_limit_k_min -17
_diffrn_reflns_limit_l_max 33
_diffrn_reflns_limit_l_min -33
_diffrn_reflns_number 46472
_diffrn_reflns_point_group_measured_fraction_full 0.995
_diffrn_reflns_point_group_measured_fraction_max 0.995
_diffrn_reflns_theta_full 25.019
_diffrn_reflns_theta_max 25.019
_diffrn_reflns_theta_min 3.029
_exptl_absorpt_coefficient_mu 2.925
_exptl_absorpt_correction_type none
_exptl_crystal_colour yellow
_exptl_crystal_density_diffrn 1.595
_exptl_crystal_density_method "'not measured'"
_exptl_crystal_description Prism
_exptl_crystal_F_000 5256
_exptl_crystal_size_max 0.1
_exptl_crystal_size_mid 0.1
_exptl_crystal_size_min 0.08
_refine_diff_density_max 2.166
_refine_diff_density_min -0.615
_refine_diff_density_rms 0.107
_refine_ls_extinction_method none
_refine_ls_goodness_of_fit_ref 1.064
_refine_ls_hydrogen_treatment constr
_refine_ls_matrix_type full
_refine_ls_number_parameters 726
_refine_ls_number_reflns 9714
_refine_ls_number_restraints 42
_refine_ls_restrained_S_all 1.072
_refine_ls_R_factor_all 0.0321
_refine_ls_R_factor_gt 0.0288
_refine_ls_shift/su_max 0.004
_refine_ls_shift/su_mean 0.000
_refine_ls_structure_factor_coef Fsqd
_refine_ls_weighting_details 'w=1/[\s^2^(Fo^2^)+(0.0443P)^2^+51.4487P] where P=(Fo^2^+2Fc^2^)/3'
_refine_ls_weighting_scheme calc
_refine_ls_wR_factor_gt 0.0811
_refine_ls_wR_factor_ref 0.0827
_reflns_Friedel_coverage 0.000
_reflns_number_gt 8883
_reflns_number_total 9714
_reflns_threshold_expression 'I > 2\s(I)'
_cod_data_source_file c7dt00118e2.cif
_cod_data_source_block 4
_cod_depositor_comments 'Adding full bibliography for 7042423--7042427.cif.'
_cod_original_formula_sum 'C118.50 H99 Cl Ho4 N13 O16'
_cod_database_code 7042425
_shelx_shelxl_version_number 2014/7
_shelx_space_group_comment
;
The symmetry employed for this shelxl refinement is uniquely defined
by the following loop, which should always be used as a source of
symmetry information in preference to the above space-group names.
They are only intended as comments.
;
_shelx_estimated_absorpt_t_max 0.800
_shelx_estimated_absorpt_t_min 0.759
_olex2_refinement_description
;
1. Fixed Uiso
 At 1.2 times of:
  All C(H) groups, All O(H) groups
 At 1.5 times of:
  All C(H,H,H) groups
2. Restrained distances
 Cl1-Cl2
 2.8 with sigma of 0.01
 C59-Cl1 = C59-Cl2
 1.78 with sigma of 0.01
 C61-N7
 2.66 with sigma of 0.01
 C60-C61
 1.54 with sigma of 0.01
 C60-N7
 1.12 with sigma of 0.01
3. Uiso/Uaniso restraints and constraints
Cl1 \\sim Cl2 \\sim C59: within 1.7A with sigma of 0.01 and sigma for terminal
atoms of 0.02
Uanis(C61) \\sim Ueq, Uanis(N7) \\sim Ueq, Uanis(C60) \\sim Ueq, Uanis(C59)
\\sim Ueq, Uanis(Cl1) \\sim Ueq, Uanis(Cl2) \\sim Ueq: with sigma of 0.001 and
sigma for terminal atoms of 0.002
4. Others
 Fixed Sof: N7(0.5) C60(0.5) C61(0.5) H61A(0.5) H61B(0.5) H61C(0.5) Cl1(0.25)
 Cl2(0.25) C59(0.25)
5.a Ternary CH refined with riding coordinates:
 O8(H8)
5.b Aromatic/amide H refined with riding coordinates:
 C1(H1), C2(H2), C3(H3), C6(H6), C7(H7), C10(H10), C12(H12), C13(H13),
 C14(H14), C15(H15), C16(H16), C17(H17), C18(H18), C19(H19), C22(H22), C23(H23),
  C26(H26), C28(H28), C29(H29), C30(H30), C31(H31), C32(H32), C33(H33),
 C34(H34), C35(H35), C38(H38), C39(H39), C42(H42), C44(H44), C45(H45), C46(H46),
  C47(H47), C48(H48), C51(H51), C56(H56)
5.c Idealised Me refined as rotating group:
 C49(H49A,H49B,H49C), C53(H53A,H53B,H53C), C54(H54A,H54B,H54C), C58(H58A,H58B,
 H58C), C61(H61A,H61B,H61C)
;
_olex2_submission_special_instructions 'No special instructions were received'

loop_
_space_group_symop_operation_xyz
'x, y, z'
'-x, y, -z+1/2'
'x+1/2, y+1/2, z'
'-x+1/2, y+1/2, -z+1/2'
'-x, -y, -z'
'x, -y, z-1/2'
'-x+1/2, -y+1/2, -z'
'x+1/2, -y+1/2, z-1/2'

loop_
_atom_site_label
_atom_site_type_symbol
_atom_site_fract_x
_atom_site_fract_y
_atom_site_fract_z
_atom_site_U_iso_or_equiv
_atom_site_adp_type
_atom_site_occupancy
_atom_site_site_symmetry_order
_atom_site_calc_flag
_atom_site_refinement_flags_posn
_atom_site_refinement_flags_adp
_atom_site_refinement_flags_occupancy
Ho1 Ho 1.00744(2) 0.36996(2) 0.00755(2) 0.02367(7) Uani 1 1 d . . .
Ho2 Ho 0.90093(2) 0.46698(2) 0.00572(2) 0.02500(7) Uani 1 1 d . . .
O1 O 1.09188(10) 0.39674(19) 0.03725(11) 0.0272(6) Uani 1 1 d . . .
O2 O 0.94839(10) 0.3314(2) 0.03803(11) 0.0309(6) Uani 1 1 d . . .
O3 O 0.92408(10) 0.4067(2) -0.05707(11) 0.0288(6) Uani 1 1 d . . .
O4 O 1.00895(11) 0.3100(2) -0.06788(11) 0.0332(7) Uani 1 1 d . . .
O5 O 1.03116(11) 0.2193(2) 0.02692(12) 0.0345(7) Uani 1 1 d . . .
O6 O 0.93080(10) 0.4984(2) 0.09642(11) 0.0340(7) Uani 1 1 d . . .
O7 O 0.84045(10) 0.5524(2) 0.00995(11) 0.0323(7) Uani 1 1 d . . .
O8 O 0.98324(9) 0.50286(18) 0.03662(10) 0.0247(6) Uani 1 1 d . . .
H8 H 1.0015 0.5099 0.0767 0.030 Uiso 1 1 calc R . .
N1 N 1.05879(12) 0.3718(2) 0.10976(13) 0.0273(7) Uani 1 1 d . . .
N2 N 1.22894(13) 0.3302(3) 0.25335(14) 0.0374(9) Uani 1 1 d . . .
N3 N 0.85991(13) 0.3470(3) 0.03610(14) 0.0342(8) Uani 1 1 d . . .
N4 N 0.87702(16) 0.0399(3) 0.11003(17) 0.0447(10) Uani 1 1 d . . .
N5 N 0.82793(12) 0.4311(3) -0.08388(14) 0.0321(8) Uani 1 1 d . . .
N6 N 0.78093(13) 0.4118(3) -0.27477(14) 0.0352(8) Uani 1 1 d . . .
C1 C 1.04296(16) 0.3706(3) 0.14611(17) 0.0325(9) Uani 1 1 d . . .
H1 H 1.0083 0.3765 0.1341 0.039 Uiso 1 1 calc R . .
C2 C 1.07473(17) 0.3611(3) 0.20146(18) 0.0368(10) Uani 1 1 d . . .
H2 H 1.0618 0.3620 0.2262 0.044 Uiso 1 1 calc R . .
C3 C 1.12491(16) 0.3505(3) 0.21965(17) 0.0331(9) Uani 1 1 d . . .
H3 H 1.1468 0.3425 0.2570 0.040 Uiso 1 1 calc R . .
C4 C 1.14364(16) 0.3516(3) 0.18263(16) 0.0304(9) Uani 1 1 d . . .
C5 C 1.19481(16) 0.3413(3) 0.19752(17) 0.0347(10) Uani 1 1 d . . .
C6 C 1.20830(16) 0.3405(4) 0.15726(18) 0.0398(11) Uani 1 1 d . . .
H6 H 1.2421 0.3296 0.1667 0.048 Uiso 1 1 calc R . .
C7 C 1.17416(16) 0.3553(3) 0.10288(18) 0.0354(10) Uani 1 1 d . . .
H7 H 1.1853 0.3537 0.0765 0.043 Uiso 1 1 calc R . .
C8 C 1.12482(15) 0.3720(3) 0.08717(16) 0.0282(9) Uani 1 1 d . . .
C9 C 1.10881(15) 0.3648(3) 0.12737(16) 0.0286(9) Uani 1 1 d . . .
C10 C 1.27346(17) 0.3532(3) 0.26945(19) 0.0418(11) Uani 1 1 d . . .
H10 H 1.2820 0.3788 0.2439 0.050 Uiso 1 1 calc R . .
C11 C 1.31291(17) 0.3431(3) 0.32490(18) 0.0396(11) Uani 1 1 d . . .
C12 C 1.36189(19) 0.3681(4) 0.3361(2) 0.0538(14) Uani 1 1 d . . .
H12 H 1.3680 0.3909 0.3082 0.065 Uiso 1 1 calc R . .
C13 C 1.4006(2) 0.3589(4) 0.3880(2) 0.0604(16) Uani 1 1 d . . .
H13 H 1.4336 0.3735 0.3955 0.073 Uiso 1 1 calc R . .
C14 C 1.3917(2) 0.3293(4) 0.4281(2) 0.0626(17) Uani 1 1 d . . .
H14 H 1.4183 0.3248 0.4638 0.075 Uiso 1 1 calc R . .
C15 C 1.3446(2) 0.3058(4) 0.4179(2) 0.0650(17) Uani 1 1 d . . .
H15 H 1.3390 0.2846 0.4465 0.078 Uiso 1 1 calc R . .
C16 C 1.3050(2) 0.3127(4) 0.3663(2) 0.0512(13) Uani 1 1 d . . .
H16 H 1.2724 0.2963 0.3597 0.061 Uiso 1 1 calc R . .
C17 C 0.81782(17) 0.3556(4) 0.03805(19) 0.0412(11) Uani 1 1 d . . .
H17 H 0.8001 0.4116 0.0262 0.049 Uiso 1 1 calc R . .
C18 C 0.79776(18) 0.2862(4) 0.05680(19) 0.0439(12) Uani 1 1 d . . .
H18 H 0.7671 0.2955 0.0571 0.053 Uiso 1 1 calc R . .
C19 C 0.82249(17) 0.2067(4) 0.07429(19) 0.0427(11) Uani 1 1 d . . .
H19 H 0.8090 0.1590 0.0864 0.051 Uiso 1 1 calc R . .
C20 C 0.86884(17) 0.1941(3) 0.07469(18) 0.0389(10) Uani 1 1 d . . .
C21 C 0.89822(19) 0.1138(3) 0.09493(19) 0.0418(11) Uani 1 1 d . . .
C22 C 0.94395(19) 0.1097(3) 0.0961(2) 0.0433(11) Uani 1 1 d . . .
H22 H 0.9634 0.0557 0.1091 0.052 Uiso 1 1 calc R . .
C23 C 0.96236(18) 0.1830(3) 0.07858(19) 0.0380(10) Uani 1 1 d . . .
H23 H 0.9945 0.1789 0.0813 0.046 Uiso 1 1 calc R . .
C24 C 0.93391(16) 0.2620(3) 0.05712(17) 0.0328(9) Uani 1 1 d . . .
C25 C 0.88678(16) 0.2675(3) 0.05626(17) 0.0353(10) Uani 1 1 d . . .
C26 C 0.9045(2) -0.0109(3) 0.1492(2) 0.0434(11) Uani 1 1 d . . .
H26 H 0.9390 0.0026 0.1696 0.052 Uiso 1 1 calc R . .
C27 C 0.88387(18) -0.0908(3) 0.1638(2) 0.0405(11) Uani 1 1 d . . .
C28 C 0.83619(19) -0.1214(3) 0.1287(2) 0.0422(11) Uani 1 1 d . . .
H28 H 0.8173 -0.0923 0.0948 0.051 Uiso 1 1 calc R . .
C29 C 0.8166(2) -0.1939(4) 0.1435(2) 0.0479(12) Uani 1 1 d . . .
H29 H 0.7842 -0.2156 0.1195 0.058 Uiso 1 1 calc R . .
C30 C 0.8435(2) -0.2353(4) 0.1930(2) 0.0522(13) Uani 1 1 d . . .
H30 H 0.8292 -0.2836 0.2037 0.063 Uiso 1 1 calc R . .
C31 C 0.8907(2) -0.2069(4) 0.2266(2) 0.0568(14) Uani 1 1 d . . .
H31 H 0.9095 -0.2370 0.2602 0.068 Uiso 1 1 calc R . .
C32 C 0.9113(2) -0.1352(4) 0.2126(2) 0.0497(13) Uani 1 1 d . . .
H32 H 0.9443 -0.1161 0.2362 0.060 Uiso 1 1 calc R . .
C33 C 0.78045(16) 0.4389(4) -0.09724(18) 0.0403(11) Uani 1 1 d . . .
H33 H 0.7719 0.4490 -0.0693 0.048 Uiso 1 1 calc R . .
C34 C 0.74199(16) 0.4332(4) -0.15030(18) 0.0441(12) Uani 1 1 d . . .
H34 H 0.7083 0.4359 -0.1577 0.053 Uiso 1 1 calc R . .
C35 C 0.75353(16) 0.4239(4) -0.19116(18) 0.0398(11) Uani 1 1 d . . .
H35 H 0.7278 0.4213 -0.2274 0.048 Uiso 1 1 calc R . .
C36 C 0.80378(16) 0.4181(3) -0.17973(17) 0.0327(9) Uani 1 1 d . . .
C37 C 0.81882(15) 0.4140(3) -0.22060(17) 0.0323(9) Uani 1 1 d . . .
C38 C 0.86896(16) 0.4073(3) -0.20469(17) 0.0323(9) Uani 1 1 d . . .
H38 H 0.8795 0.4058 -0.2315 0.039 Uiso 1 1 calc R . .
C39 C 0.90527(15) 0.4026(3) -0.14988(17) 0.0310(9) Uani 1 1 d . . .
H39 H 0.9392 0.3949 -0.1409 0.037 Uiso 1 1 calc R . .
C40 C 0.89236(14) 0.4090(3) -0.10913(16) 0.0269(8) Uani 1 1 d . . .
C41 C 0.84018(15) 0.4190(3) -0.12500(16) 0.0299(9) Uani 1 1 d . . .
C42 C 0.78614(17) 0.4560(3) -0.31044(18) 0.0359(10) Uani 1 1 d . . .
H42 H 0.8144 0.4942 -0.2999 0.043 Uiso 1 1 calc R . .
C43 C 0.74921(17) 0.4498(3) -0.36833(17) 0.0364(10) Uani 1 1 d . . .
C44 C 0.7504(2) 0.5114(4) -0.4051(2) 0.0490(12) Uani 1 1 d . . .
H44 H 0.7758 0.5564 -0.3933 0.059 Uiso 1 1 calc R . .
C45 C 0.7144(2) 0.5080(4) -0.4596(2) 0.0545(14) Uani 1 1 d . . .
H45 H 0.7146 0.5521 -0.4843 0.065 Uiso 1 1 calc R . .
C46 C 0.67899(19) 0.4404(4) -0.4769(2) 0.0513(13) Uani 1 1 d . . .
H46 H 0.6550 0.4373 -0.5139 0.062 Uiso 1 1 calc R . .
C47 C 0.67791(18) 0.3774(4) -0.4414(2) 0.0472(12) Uani 1 1 d . . .
H47 H 0.6535 0.3305 -0.4539 0.057 Uiso 1 1 calc R . .
C48 C 0.71264(17) 0.3823(4) -0.38720(18) 0.0408(11) Uani 1 1 d . . .
H48 H 0.7114 0.3391 -0.3626 0.049 Uiso 1 1 calc R . .
C49 C 1.0218(2) 0.2315(4) -0.1342(2) 0.0552(14) Uani 1 1 d . . .
H49A H 1.0022 0.2827 -0.1566 0.083 Uiso 1 1 calc GR . .
H49B H 1.0067 0.1736 -0.1519 0.083 Uiso 1 1 calc GR . .
H49C H 1.0558 0.2352 -0.1293 0.083 Uiso 1 1 calc GR . .
C50 C 1.02319(16) 0.2359(3) -0.07993(19) 0.0372(10) Uani 1 1 d . . .
C51 C 1.03951(17) 0.1591(3) -0.0464(2) 0.0417(11) Uani 1 1 d . . .
H51 H 1.0497 0.1070 -0.0589 0.050 Uiso 1 1 calc R . .
C52 C 1.04170(16) 0.1541(3) 0.0040(2) 0.0378(10) Uani 1 1 d . . .
C53 C 1.0574(2) 0.0649(4) 0.0348(3) 0.0557(14) Uani 1 1 d . . .
H53A H 1.0903 0.0723 0.0661 0.084 Uiso 1 1 calc GR . .
H53B H 1.0588 0.0168 0.0113 0.084 Uiso 1 1 calc GR . .
H53C H 1.0333 0.0479 0.0470 0.084 Uiso 1 1 calc GR . .
C54 C 0.9467(2) 0.5420(5) 0.1843(2) 0.070(2) Uani 1 1 d . . .
H54A H 0.9488 0.4793 0.1976 0.105 Uiso 1 1 calc GR . .
H54B H 0.9318 0.5818 0.2008 0.105 Uiso 1 1 calc GR . .
H54C H 0.9802 0.5641 0.1938 0.105 Uiso 1 1 calc GR . .
C55 C 0.91476(18) 0.5432(4) 0.12334(18) 0.0425(11) Uani 1 1 d . . .
C56 C 0.87029(18) 0.5931(4) 0.10128(19) 0.0476(13) Uani 1 1 d . . .
H56 H 0.8622 0.6254 0.1254 0.057 Uiso 1 1 calc R . .
C57 C 0.83711(16) 0.5985(3) 0.04637(18) 0.0373(10) Uani 1 1 d . . .
C58 C 0.7938(2) 0.6637(4) 0.0272(2) 0.0513(13) Uani 1 1 d . . .
H58A H 0.7655 0.6384 -0.0048 0.077 Uiso 1 1 calc GR . .
H58B H 0.8033 0.7227 0.0181 0.077 Uiso 1 1 calc GR . .
H58C H 0.7846 0.6725 0.0558 0.077 Uiso 1 1 calc GR . .
N7 N 1.1260(3) 0.1208(6) 0.1772(4) 0.055(2) Uani 0.5 1 d D U P
C60 C 1.0986(4) 0.0925(9) 0.1912(6) 0.072(3) Uani 0.5 1 d D U P
C61 C 1.0585(4) 0.0396(9) 0.1945(6) 0.070(3) Uani 0.5 1 d D U P
H61A H 1.0523 -0.0171 0.1736 0.104 Uiso 0.5 1 calc GR . P
H61B H 1.0280 0.0763 0.1797 0.104 Uiso 0.5 1 calc GR . P
H61C H 1.0687 0.0247 0.2322 0.104 Uiso 0.5 1 calc GR . P
Cl1 Cl 0.95509(16) 0.2975(3) 0.19247(17) 0.0394(10) Uani 0.25 1 d D U P
Cl2 Cl 1.0357(2) 0.2398(5) 0.2913(2) 0.0650(15) Uani 0.25 1 d D U P
C59 C 0.9871(5) 0.1974(8) 0.2293(5) 0.042(4) Uani 0.25 1 d D U P

loop_
_atom_site_aniso_label
_atom_site_aniso_U_11
_atom_site_aniso_U_22
_atom_site_aniso_U_33
_atom_site_aniso_U_23
_atom_site_aniso_U_13
_atom_site_aniso_U_12
Ho1 0.02203(10) 0.02562(11) 0.01924(10) 0.00166(7) 0.00636(8) 0.00319(7)
Ho2 0.02200(10) 0.03214(12) 0.01790(10) 0.00234(7) 0.00700(8) 0.00360(7)
O1 0.0221(13) 0.0336(15) 0.0211(14) 0.0052(11) 0.0062(11) 0.0064(11)
O2 0.0309(15) 0.0309(16) 0.0292(15) 0.0056(12) 0.0128(13) 0.0040(12)
O3 0.0242(14) 0.0333(15) 0.0222(14) -0.0027(12) 0.0055(12) 0.0018(12)
O4 0.0331(15) 0.0345(17) 0.0265(15) -0.0030(12) 0.0095(13) 0.0078(13)
O5 0.0331(15) 0.0312(16) 0.0351(17) 0.0026(13) 0.0126(13) 0.0043(13)
O6 0.0283(15) 0.0497(19) 0.0200(14) 0.0011(13) 0.0082(12) 0.0071(13)
O7 0.0277(15) 0.0435(18) 0.0235(15) 0.0035(13) 0.0104(12) 0.0081(13)
O8 0.0235(13) 0.0254(14) 0.0198(13) 0.0014(11) 0.0057(11) 0.0026(11)
N1 0.0281(17) 0.0261(18) 0.0247(18) 0.0023(13) 0.0100(15) 0.0011(14)
N2 0.032(2) 0.044(2) 0.0256(19) 0.0027(16) 0.0046(16) 0.0082(17)
N3 0.0350(19) 0.037(2) 0.0279(19) 0.0027(15) 0.0127(16) -0.0041(16)
N4 0.054(3) 0.042(2) 0.039(2) 0.0037(18) 0.023(2) -0.0076(19)
N5 0.0241(17) 0.046(2) 0.0238(18) 0.0010(16) 0.0091(15) -0.0010(15)
N6 0.0339(19) 0.042(2) 0.0224(18) 0.0000(16) 0.0076(15) 0.0023(16)
C1 0.030(2) 0.037(2) 0.029(2) 0.0033(18) 0.0128(19) 0.0005(18)
C2 0.038(2) 0.043(3) 0.030(2) 0.0043(19) 0.016(2) 0.000(2)
C3 0.032(2) 0.037(2) 0.022(2) 0.0039(17) 0.0063(18) -0.0004(18)
C4 0.033(2) 0.028(2) 0.023(2) 0.0027(16) 0.0077(18) 0.0029(17)
C5 0.032(2) 0.038(2) 0.024(2) 0.0048(18) 0.0048(18) 0.0070(19)
C6 0.029(2) 0.054(3) 0.031(2) 0.007(2) 0.0102(19) 0.012(2)
C7 0.030(2) 0.047(3) 0.027(2) 0.0060(19) 0.0110(18) 0.0108(19)
C8 0.028(2) 0.030(2) 0.021(2) 0.0030(16) 0.0068(17) 0.0046(16)
C9 0.027(2) 0.027(2) 0.025(2) 0.0032(16) 0.0066(17) 0.0036(16)
C10 0.037(3) 0.049(3) 0.029(2) 0.000(2) 0.007(2) 0.007(2)
C11 0.037(2) 0.036(2) 0.033(2) -0.005(2) 0.006(2) 0.009(2)
C12 0.041(3) 0.062(4) 0.044(3) -0.011(2) 0.008(2) 0.006(2)
C13 0.040(3) 0.058(4) 0.052(4) -0.016(3) -0.004(3) 0.008(2)
C14 0.061(4) 0.044(3) 0.038(3) -0.002(2) -0.015(3) 0.010(3)
C15 0.078(4) 0.060(4) 0.031(3) 0.008(3) 0.004(3) -0.002(3)
C16 0.053(3) 0.051(3) 0.031(3) 0.005(2) 0.004(2) 0.002(2)
C17 0.034(2) 0.055(3) 0.032(2) 0.002(2) 0.014(2) -0.001(2)
C18 0.037(2) 0.059(3) 0.038(3) -0.001(2) 0.020(2) -0.007(2)
C19 0.040(3) 0.053(3) 0.035(2) 0.003(2) 0.018(2) -0.011(2)
C20 0.041(2) 0.044(3) 0.028(2) 0.0001(19) 0.013(2) -0.009(2)
C21 0.049(3) 0.039(3) 0.036(3) 0.002(2) 0.019(2) -0.005(2)
C22 0.048(3) 0.039(3) 0.042(3) 0.005(2) 0.021(2) 0.001(2)
C23 0.043(2) 0.033(2) 0.040(3) 0.0063(19) 0.022(2) 0.004(2)
C24 0.034(2) 0.038(2) 0.025(2) -0.0022(18) 0.0128(18) -0.0067(18)
C25 0.036(2) 0.039(2) 0.028(2) -0.0046(19) 0.0128(19) -0.0069(19)
C26 0.051(3) 0.042(3) 0.041(3) 0.002(2) 0.024(2) -0.006(2)
C27 0.048(3) 0.038(3) 0.041(3) 0.002(2) 0.026(2) 0.001(2)
C28 0.046(3) 0.041(3) 0.043(3) 0.000(2) 0.024(2) 0.000(2)
C29 0.049(3) 0.047(3) 0.056(3) -0.002(2) 0.031(3) -0.004(2)
C30 0.059(3) 0.046(3) 0.061(4) 0.008(3) 0.036(3) 0.002(3)
C31 0.068(4) 0.046(3) 0.056(3) 0.014(3) 0.028(3) 0.002(3)
C32 0.055(3) 0.046(3) 0.050(3) 0.004(2) 0.027(3) -0.002(2)
C33 0.029(2) 0.059(3) 0.030(2) 0.003(2) 0.0118(19) -0.001(2)
C34 0.023(2) 0.072(4) 0.031(2) 0.005(2) 0.0081(19) -0.004(2)
C35 0.027(2) 0.057(3) 0.025(2) 0.001(2) 0.0037(18) -0.003(2)
C36 0.031(2) 0.037(2) 0.024(2) 0.0006(18) 0.0089(18) -0.0022(18)
C37 0.031(2) 0.034(2) 0.025(2) 0.0008(17) 0.0077(18) -0.0006(18)
C38 0.036(2) 0.036(2) 0.024(2) -0.0028(17) 0.0131(18) 0.0000(19)
C39 0.028(2) 0.031(2) 0.029(2) -0.0024(17) 0.0092(18) -0.0008(17)
C40 0.028(2) 0.024(2) 0.023(2) -0.0003(16) 0.0066(17) -0.0002(16)
C41 0.028(2) 0.031(2) 0.025(2) 0.0019(17) 0.0072(17) -0.0020(17)
C42 0.036(2) 0.038(3) 0.027(2) -0.0017(18) 0.0094(19) 0.0029(19)
C43 0.039(2) 0.042(3) 0.024(2) 0.0018(18) 0.0118(19) 0.007(2)
C44 0.052(3) 0.053(3) 0.035(3) 0.004(2) 0.015(2) -0.003(2)
C45 0.056(3) 0.063(4) 0.037(3) 0.014(3) 0.017(3) 0.005(3)
C46 0.041(3) 0.079(4) 0.027(2) 0.001(2) 0.009(2) 0.011(3)
C47 0.033(2) 0.070(4) 0.032(3) -0.002(2) 0.009(2) 0.000(2)
C48 0.036(2) 0.054(3) 0.029(2) 0.001(2) 0.013(2) 0.000(2)
C49 0.063(3) 0.061(3) 0.042(3) -0.012(3) 0.025(3) 0.013(3)
C50 0.027(2) 0.041(3) 0.037(2) -0.010(2) 0.0094(19) 0.0020(19)
C51 0.039(2) 0.032(2) 0.051(3) -0.009(2) 0.019(2) 0.008(2)
C52 0.026(2) 0.032(2) 0.049(3) -0.001(2) 0.013(2) 0.0007(18)
C53 0.056(3) 0.038(3) 0.076(4) 0.012(3) 0.034(3) 0.012(2)
C54 0.061(4) 0.114(6) 0.022(3) -0.004(3) 0.008(2) 0.030(4)
C55 0.039(3) 0.061(3) 0.023(2) 0.000(2) 0.011(2) 0.007(2)
C56 0.045(3) 0.067(3) 0.030(2) -0.007(2) 0.017(2) 0.019(3)
C57 0.033(2) 0.045(3) 0.035(2) 0.001(2) 0.017(2) 0.006(2)
C58 0.048(3) 0.063(3) 0.043(3) 0.006(3) 0.021(2) 0.020(3)
N7 0.055(3) 0.050(3) 0.055(3) -0.0015(18) 0.0217(19) -0.0001(18)
C60 0.072(4) 0.071(4) 0.071(4) -0.0003(10) 0.0333(19) 0.0026(10)
C61 0.069(4) 0.069(4) 0.069(4) 0.005(2) 0.031(2) 0.009(2)
Cl1 0.0403(12) 0.0440(13) 0.0360(12) -0.0034(9) 0.0198(9) 0.0009(9)
Cl2 0.0670(17) 0.0667(18) 0.0627(17) 0.0048(10) 0.0318(11) 0.0000(10)
C59 0.042(4) 0.042(4) 0.042(4) -0.0009(10) 0.020(2) 0.0000(10)

loop_
_atom_type_symbol
_atom_type_description
_atom_type_scat_dispersion_real
_atom_type_scat_dispersion_imag
_atom_type_scat_source
C C 0.0033 0.0016 'International Tables Vol C Tables 4.2.6.8 and 6.1.1.4'
H H 0.0000 0.0000 'International Tables Vol C Tables 4.2.6.8 and 6.1.1.4'
Cl Cl 0.1484 0.1585 'International Tables Vol C Tables 4.2.6.8 and 6.1.1.4'
Ho Ho -0.2175 4.6783 'International Tables Vol C Tables 4.2.6.8 and 6.1.1.4'
N N 0.0061 0.0033 'International Tables Vol C Tables 4.2.6.8 and 6.1.1.4'
O O 0.0106 0.0060 'International Tables Vol C Tables 4.2.6.8 and 6.1.1.4'

loop_
_geom_angle_atom_site_label_1
_geom_angle_atom_site_label_2
_geom_angle_atom_site_label_3
_geom_angle
_geom_angle_site_symmetry_1
_geom_angle_site_symmetry_3
Ho2 Ho1 Ho1 54.859(9) 5_765 5_765
Ho2 Ho1 Ho1 62.529(7) . 5_765
Ho2 Ho1 Ho2 117.389(12) . 5_765
O1 Ho1 Ho1 85.78(7) . 5_765
O1 Ho1 Ho2 36.55(7) . 5_765
O1 Ho1 Ho2 142.35(7) . .
O1 Ho1 O2 143.02(9) . .
O1 Ho1 O3 146.48(10) . .
O1 Ho1 O8 102.20(9) . .
O1 Ho1 N1 66.90(10) . .
O2 Ho1 Ho1 101.72(7) . 5_765
O2 Ho1 Ho2 152.67(7) . 5_765
O2 Ho1 Ho2 41.99(7) . .
O2 Ho1 N1 76.32(10) . .
O3 Ho1 Ho1 70.39(7) . 5_765
O3 Ho1 Ho2 110.56(7) . 5_765
O3 Ho1 Ho2 41.81(7) . .
O3 Ho1 O2 67.36(10) . .
O3 Ho1 N1 136.43(10) . .
O4 Ho1 Ho1 109.05(7) . 5_765
O4 Ho1 Ho2 79.28(8) . 5_765
O4 Ho1 Ho2 123.79(7) . .
O4 Ho1 O1 83.99(10) . .
O4 Ho1 O2 125.58(10) . .
O4 Ho1 O3 82.08(10) . .
O4 Ho1 O8 140.76(10) . .
O4 Ho1 O8 75.64(10) . 5_765
O4 Ho1 N1 140.52(10) . .
O5 Ho1 Ho1 169.70(7) . 5_765
O5 Ho1 Ho2 124.96(7) . .
O5 Ho1 Ho2 117.17(7) . 5_765
O5 Ho1 O1 84.56(10) . .
O5 Ho1 O2 84.02(10) . .
O5 Ho1 O3 119.88(10) . .
O5 Ho1 O4 73.46(11) . .
O5 Ho1 O8 145.17(10) . .
O5 Ho1 O8 141.87(10) . 5_765
O5 Ho1 N1 77.60(10) . .
O8 Ho1 Ho1 34.95(7) . 5_765
O8 Ho1 Ho1 35.48(7) 5_765 5_765
O8 Ho1 Ho2 33.97(6) 5_765 5_765
O8 Ho1 Ho2 40.15(6) . .
O8 Ho1 Ho2 83.35(7) . 5_765
O8 Ho1 Ho2 90.90(6) 5_765 .
O8 Ho1 O1 70.43(9) 5_765 .
O8 Ho1 O2 132.88(9) 5_765 .
O8 Ho1 O2 70.01(10) . .
O8 Ho1 O3 71.55(9) . .
O8 Ho1 O3 76.63(9) 5_765 .
O8 Ho1 O8 70.43(11) 5_765 .
O8 Ho1 N1 74.06(10) . .
O8 Ho1 N1 115.50(10) 5_765 .
N1 Ho1 Ho1 95.31(7) . 5_765
N1 Ho1 Ho2 94.78(8) . .
N1 Ho1 Ho2 90.91(8) . 5_765
Ho1 Ho2 Ho1 62.611(13) . 5_765
O1 Ho2 Ho1 92.16(6) 5_765 .
O1 Ho2 Ho1 35.54(6) 5_765 5_765
O1 Ho2 N3 157.95(11) 5_765 .
O1 Ho2 N5 85.16(11) 5_765 .
O2 Ho2 Ho1 42.71(7) . .
O2 Ho2 Ho1 102.47(7) . 5_765
O2 Ho2 O1 134.82(9) . 5_765
O2 Ho2 N3 66.44(11) . .
O2 Ho2 N5 107.63(11) . .
O3 Ho2 Ho1 70.63(7) . 5_765
O3 Ho2 Ho1 42.35(6) . .
O3 Ho2 O1 78.52(10) . 5_765
O3 Ho2 O2 68.30(10) . .
O3 Ho2 N3 111.43(11) . .
O3 Ho2 N5 66.87(10) . .
O6 Ho2 Ho1 93.38(8) . 5_765
O6 Ho2 Ho1 100.59(7) . .
O6 Ho2 O1 108.06(10) . 5_765
O6 Ho2 O2 83.79(10) . .
O6 Ho2 O3 142.94(9) . .
O6 Ho2 N3 76.38(11) . .
O6 Ho2 N5 148.23(11) . .
O7 Ho2 Ho1 108.18(8) . 5_765
O7 Ho2 Ho1 169.88(8) . .
O7 Ho2 O1 80.84(10) . 5_765
O7 Ho2 O2 143.35(10) . .
O7 Ho2 O3 141.25(9) . .
O7 Ho2 O6 74.94(10) . .
O7 Ho2 O8 128.58(10) . .
O7 Ho2 N3 79.58(12) . .
O7 Ho2 N5 79.06(11) . .
O8 Ho2 Ho1 34.46(6) . 5_765
O8 Ho2 Ho1 41.42(7) . .
O8 Ho2 O1 69.91(9) . 5_765
O8 Ho2 O2 71.61(9) . .
O8 Ho2 O3 73.04(9) . .
O8 Ho2 O6 75.34(10) . .
O8 Ho2 N3 131.17(10) . .
O8 Ho2 N5 136.17(10) . .
N3 Ho2 Ho1 108.48(9) . .
N3 Ho2 Ho1 165.36(8) . 5_765
N5 Ho2 Ho1 112.04(8) . 5_765
N5 Ho2 Ho1 107.79(8) . .
N5 Ho2 N3 81.28(12) . .
Ho1 O1 Ho2 107.91(10) . 5_765
C8 O1 Ho1 119.1(2) . .
C8 O1 Ho2 123.6(2) . 5_765
Ho2 O2 Ho1 95.30(10) . .
C24 O2 Ho1 141.2(3) . .
C24 O2 Ho2 122.6(3) . .
Ho2 O3 Ho1 95.83(10) . .
C40 O3 Ho1 144.1(3) . .
C40 O3 Ho2 120.0(2) . .
C50 O4 Ho1 136.4(3) . .
C52 O5 Ho1 136.2(3) . .
C55 O6 Ho2 134.7(3) . .
C57 O7 Ho2 135.1(3) . .
Ho1 O8 Ho1 109.57(11) 5_765 .
Ho1 O8 H8 112.2 . .
Ho1 O8 H8 112.2 5_765 .
Ho2 O8 Ho1 98.42(10) . .
Ho2 O8 Ho1 111.58(10) . 5_765
Ho2 O8 H8 112.2 . .
C1 N1 Ho1 128.3(3) . .
C1 N1 C9 118.2(4) . .
C9 N1 Ho1 113.2(3) . .
C10 N2 C5 118.0(4) . .
C17 N3 Ho2 126.6(3) . .
C17 N3 C25 117.8(4) . .
C25 N3 Ho2 115.5(3) . .
C26 N4 C21 119.9(4) . .
C33 N5 Ho2 127.1(3) . .
C33 N5 C41 117.8(4) . .
C41 N5 Ho2 113.9(2) . .
C42 N6 C37 119.9(4) . .
N1 C1 H1 118.4 . .
N1 C1 C2 123.3(4) . .
C2 C1 H1 118.4 . .
C1 C2 H2 120.3 . .
C3 C2 C1 119.3(4) . .
C3 C2 H2 120.3 . .
C2 C3 H3 120.2 . .
C2 C3 C4 119.6(4) . .
C4 C3 H3 120.2 . .
C3 C4 C5 123.7(4) . .
C3 C4 C9 117.2(4) . .
C5 C4 C9 119.1(4) . .
C4 C5 N2 117.8(4) . .
C6 C5 N2 124.0(4) . .
C6 C5 C4 118.2(4) . .
C5 C6 H6 118.7 . .
C5 C6 C7 122.7(4) . .
C7 C6 H6 118.7 . .
C6 C7 H7 119.5 . .
C8 C7 C6 120.9(4) . .
C8 C7 H7 119.5 . .
O1 C8 C7 123.5(4) . .
O1 C8 C9 118.9(4) . .
C7 C8 C9 117.6(4) . .
N1 C9 C4 122.4(4) . .
N1 C9 C8 116.5(4) . .
C4 C9 C8 121.1(4) . .
N2 C10 H10 117.9 . .
N2 C10 C11 124.3(5) . .
C11 C10 H10 117.9 . .
C12 C11 C10 117.4(5) . .
C16 C11 C10 123.6(5) . .
C16 C11 C12 118.9(5) . .
C11 C12 H12 120.3 . .
C13 C12 C11 119.5(6) . .
C13 C12 H12 120.3 . .
C12 C13 H13 119.8 . .
C14 C13 C12 120.3(6) . .
C14 C13 H13 119.8 . .
C13 C14 H14 119.7 . .
C13 C14 C15 120.7(5) . .
C15 C14 H14 119.7 . .
C14 C15 H15 119.6 . .
C14 C15 C16 120.8(6) . .
C16 C15 H15 119.6 . .
C11 C16 C15 119.8(6) . .
C11 C16 H16 120.1 . .
C15 C16 H16 120.1 . .
N3 C17 H17 118.3 . .
N3 C17 C18 123.4(5) . .
C18 C17 H17 118.3 . .
C17 C18 H18 120.3 . .
C19 C18 C17 119.4(5) . .
C19 C18 H18 120.3 . .
C18 C19 H19 120.0 . .
C18 C19 C20 119.9(4) . .
C20 C19 H19 120.0 . .
C19 C20 C21 123.2(4) . .
C25 C20 C19 117.2(4) . .
C25 C20 C21 119.6(4) . .
C20 C21 N4 117.1(4) . .
C22 C21 N4 123.8(5) . .
C22 C21 C20 119.0(4) . .
C21 C22 H22 119.1 . .
C21 C22 C23 121.7(5) . .
C23 C22 H22 119.1 . .
C22 C23 H23 119.6 . .
C24 C23 C22 120.8(4) . .
C24 C23 H23 119.6 . .
O2 C24 C23 123.5(4) . .
O2 C24 C25 118.6(4) . .
C23 C24 C25 117.9(4) . .
N3 C25 C20 122.2(4) . .
N3 C25 C24 116.9(4) . .
C20 C25 C24 120.9(4) . .
N4 C26 H26 119.6 . .
N4 C26 C27 120.9(5) . .
C27 C26 H26 119.6 . .
C28 C27 C26 119.9(5) . .
C32 C27 C26 120.6(5) . .
C32 C27 C28 119.5(5) . .
C27 C28 H28 120.3 . .
C29 C28 C27 119.5(5) . .
C29 C28 H28 120.3 . .
C28 C29 H29 119.7 . .
C28 C29 C30 120.5(5) . .
C30 C29 H29 119.7 . .
C29 C30 H30 120.1 . .
C31 C30 C29 119.8(5) . .
C31 C30 H30 120.1 . .
C30 C31 H31 119.6 . .
C30 C31 C32 120.7(5) . .
C32 C31 H31 119.6 . .
C27 C32 H32 120.1 . .
C31 C32 C27 119.9(5) . .
C31 C32 H32 120.1 . .
N5 C33 H33 118.2 . .
N5 C33 C34 123.6(4) . .
C34 C33 H33 118.2 . .
C33 C34 H34 120.4 . .
C35 C34 C33 119.1(4) . .
C35 C34 H34 120.4 . .
C34 C35 H35 120.0 . .
C34 C35 C36 120.0(4) . .
C36 C35 H35 120.0 . .
C35 C36 C37 123.1(4) . .
C41 C36 C35 117.3(4) . .
C41 C36 C37 119.6(4) . .
N6 C37 C36 117.4(4) . .
C38 C37 N6 124.4(4) . .
C38 C37 C36 118.1(4) . .
C37 C38 H38 118.8 . .
C37 C38 C39 122.3(4) . .
C39 C38 H38 118.8 . .
C38 C39 H39 119.4 . .
C40 C39 C38 121.3(4) . .
C40 C39 H39 119.4 . .
O3 C40 C39 124.9(4) . .
O3 C40 C41 117.9(4) . .
C39 C40 C41 117.1(4) . .
N5 C41 C36 121.9(4) . .
N5 C41 C40 116.6(3) . .
C36 C41 C40 121.4(4) . .
N6 C42 H42 119.2 . .
N6 C42 C43 121.7(4) . .
C43 C42 H42 119.2 . .
C44 C43 C42 120.4(4) . .
C44 C43 C48 118.3(4) . .
C48 C43 C42 121.3(4) . .
C43 C44 H44 119.6 . .
C43 C44 C45 120.7(5) . .
C45 C44 H44 119.6 . .
C44 C45 H45 120.3 . .
C46 C45 C44 119.5(5) . .
C46 C45 H45 120.3 . .
C45 C46 H46 119.7 . .
C47 C46 C45 120.7(5) . .
C47 C46 H46 119.7 . .
C46 C47 H47 120.1 . .
C46 C47 C48 119.8(5) . .
C48 C47 H47 120.1 . .
C43 C48 H48 119.5 . .
C47 C48 C43 120.9(5) . .
C47 C48 H48 119.5 . .
H49A C49 H49B 109.5 . .
H49A C49 H49C 109.5 . .
H49B C49 H49C 109.5 . .
C50 C49 H49A 109.5 . .
C50 C49 H49B 109.5 . .
C50 C49 H49C 109.5 . .
O4 C50 C49 117.2(4) . .
O4 C50 C51 124.2(4) . .
C51 C50 C49 118.6(4) . .
C50 C51 H51 117.9 . .
C52 C51 C50 124.1(4) . .
C52 C51 H51 117.9 . .
O5 C52 C51 125.2(4) . .
O5 C52 C53 116.1(5) . .
C51 C52 C53 118.7(4) . .
C52 C53 H53A 109.5 . .
C52 C53 H53B 109.5 . .
C52 C53 H53C 109.5 . .
H53A C53 H53B 109.5 . .
H53A C53 H53C 109.5 . .
H53B C53 H53C 109.5 . .
H54A C54 H54B 109.5 . .
H54A C54 H54C 109.5 . .
H54B C54 H54C 109.5 . .
C55 C54 H54A 109.5 . .
C55 C54 H54B 109.5 . .
C55 C54 H54C 109.5 . .
O6 C55 C54 116.6(4) . .
O6 C55 C56 124.9(4) . .
C56 C55 C54 118.4(4) . .
C55 C56 H56 117.8 . .
C57 C56 C55 124.4(4) . .
C57 C56 H56 117.8 . .
O7 C57 C56 124.8(4) . .
O7 C57 C58 116.0(4) . .
C56 C57 C58 119.2(4) . .
C57 C58 H58A 109.5 . .
C57 C58 H58B 109.5 . .
C57 C58 H58C 109.5 . .
H58A C58 H58B 109.5 . .
H58A C58 H58C 109.5 . .
H58B C58 H58C 109.5 . .
N7 C60 C61 162.9(14) . .
C60 C61 H61A 109.5 . .
C60 C61 H61B 109.5 . .
C60 C61 H61C 109.5 . .
H61A C61 H61B 109.5 . .
H61A C61 H61C 109.5 . .
H61B C61 H61C 109.5 . .
Cl2 Cl1 C59 13.5(7) 2_755 .
Cl1 Cl2 Cl2 114.4(5) 2_755 2_755
Cl1 Cl2 C59 135.2(7) 2_755 .
C59 Cl2 Cl1 152.6(13) 2_755 2_755
C59 Cl2 Cl2 20.9(4) . 2_755
C59 Cl2 Cl2 44.4(8) 2_755 2_755
C59 Cl2 C59 26.7(11) 2_755 .
Cl2 C59 Cl1 13.9(7) 2_755 .
Cl2 C59 Cl1 104.8(6) . .
Cl2 C59 Cl2 114.8(11) 2_755 .
Cl2 C59 C59 130.6(16) 2_755 2_755
C59 C59 Cl1 123.8(6) 2_755 .
C59 C59 Cl2 22.7(7) 2_755 .

loop_
_geom_bond_atom_site_label_1
_geom_bond_atom_site_label_2
_geom_bond_distance
_geom_bond_site_symmetry_2
Ho1 Ho1 3.8266(6) 5_765
Ho1 Ho2 3.5243(6) .
Ho1 Ho2 3.8237(5) 5_765
Ho1 O1 2.336(3) .
Ho1 O2 2.401(3) .
Ho1 O3 2.387(3) .
Ho1 O4 2.317(3) .
Ho1 O5 2.301(3) .
Ho1 O8 2.326(3) 5_765
Ho1 O8 2.357(3) .
Ho1 N1 2.544(3) .
Ho2 Ho1 3.8238(5) 5_765
Ho2 O1 2.393(3) 5_765
Ho2 O2 2.368(3) .
Ho2 O3 2.362(3) .
Ho2 O6 2.315(3) .
Ho2 O7 2.277(3) .
Ho2 O8 2.297(3) .
Ho2 N3 2.527(4) .
Ho2 N5 2.508(3) .
O1 Ho2 2.393(3) 5_765
O1 C8 1.334(5) .
O2 C24 1.318(5) .
O3 C40 1.321(5) .
O4 C50 1.271(5) .
O5 C52 1.274(5) .
O6 C55 1.262(6) .
O7 C57 1.271(5) .
O8 Ho1 2.326(3) 5_765
O8 H8 1.0000 .
N1 C1 1.322(5) .
N1 C9 1.368(5) .
N2 C5 1.426(5) .
N2 C10 1.258(6) .
N3 C17 1.318(6) .
N3 C25 1.379(6) .
N4 C21 1.423(6) .
N4 C26 1.264(6) .
N5 C33 1.319(6) .
N5 C41 1.386(5) .
N6 C37 1.413(5) .
N6 C42 1.266(6) .
C1 H1 0.9500 .
C1 C2 1.400(6) .
C2 H2 0.9500 .
C2 C3 1.375(6) .
C3 H3 0.9500 .
C3 C4 1.406(6) .
C4 C5 1.421(6) .
C4 C9 1.423(6) .
C5 C6 1.377(6) .
C6 H6 0.9500 .
C6 C7 1.403(6) .
C7 H7 0.9500 .
C7 C8 1.376(6) .
C8 C9 1.433(6) .
C10 H10 0.9500 .
C10 C11 1.460(6) .
C11 C12 1.422(7) .
C11 C16 1.373(7) .
C12 H12 0.9500 .
C12 C13 1.385(7) .
C13 H13 0.9500 .
C13 C14 1.351(9) .
C14 H14 0.9500 .
C14 C15 1.370(9) .
C15 H15 0.9500 .
C15 C16 1.386(7) .
C16 H16 0.9500 .
C17 H17 0.9500 .
C17 C18 1.410(7) .
C18 H18 0.9500 .
C18 C19 1.345(7) .
C19 H19 0.9500 .
C19 C20 1.421(7) .
C20 C21 1.421(7) .
C20 C25 1.410(6) .
C21 C22 1.382(7) .
C22 H22 0.9500 .
C22 C23 1.403(7) .
C23 H23 0.9500 .
C23 C24 1.398(6) .
C24 C25 1.429(6) .
C26 H26 0.9500 .
C26 C27 1.473(7) .
C27 C28 1.390(7) .
C27 C32 1.387(7) .
C28 H28 0.9500 .
C28 C29 1.375(7) .
C29 H29 0.9500 .
C29 C30 1.379(8) .
C30 H30 0.9500 .
C30 C31 1.361(8) .
C31 H31 0.9500 .
C31 C32 1.373(7) .
C32 H32 0.9500 .
C33 H33 0.9500 .
C33 C34 1.400(6) .
C34 H34 0.9500 .
C34 C35 1.360(7) .
C35 H35 0.9500 .
C35 C36 1.413(6) .
C36 C37 1.427(6) .
C36 C41 1.411(6) .
C37 C38 1.380(6) .
C38 H38 0.9500 .
C38 C39 1.413(6) .
C39 H39 0.9500 .
C39 C40 1.381(6) .
C40 C41 1.444(6) .
C42 H42 0.9500 .
C42 C43 1.483(6) .
C43 C44 1.384(7) .
C43 C48 1.392(7) .
C44 H44 0.9500 .
C44 C45 1.404(7) .
C45 H45 0.9500 .
C45 C46 1.372(8) .
C46 H46 0.9500 .
C46 C47 1.371(8) .
C47 H47 0.9500 .
C47 C48 1.389(7) .
C48 H48 0.9500 .
C49 H49A 0.9800 .
C49 H49B 0.9800 .
C49 H49C 0.9800 .
C49 C50 1.510(7) .
C50 C51 1.397(7) .
C51 H51 0.9500 .
C51 C52 1.391(7) .
C52 C53 1.513(7) .
C53 H53A 0.9800 .
C53 H53B 0.9800 .
C53 H53C 0.9800 .
C54 H54A 0.9800 .
C54 H54B 0.9800 .
C54 H54C 0.9800 .
C54 C55 1.521(7) .
C55 C56 1.401(7) .
C56 H56 0.9500 .
C56 C57 1.394(6) .
C57 C58 1.506(7) .
C58 H58A 0.9800 .
C58 H58B 0.9800 .
C58 H58C 0.9800 .
N7 C60 1.158(8) .
C60 C61 1.486(8) .
C61 H61A 0.9800 .
C61 H61B 0.9800 .
C61 H61C 0.9800 .
Cl1 Cl2 0.937(7) 2_755
Cl1 C59 1.793(9) .
Cl2 Cl1 0.937(7) 2_755
Cl2 Cl2 2.317(11) 2_755
Cl2 C59 1.784(9) .
Cl2 C59 0.908(11) 2_755
C59 Cl2 0.908(11) 2_755
C59 C59 1.05(2) 2_755

loop_
_geom_torsion_atom_site_label_1
_geom_torsion_atom_site_label_2
_geom_torsion_atom_site_label_3
_geom_torsion_atom_site_label_4
_geom_torsion
_geom_torsion_site_symmetry_1
_geom_torsion_site_symmetry_4
Ho1 O1 C8 C7 157.2(3) . .
Ho1 O1 C8 C9 -24.7(5) . .
Ho1 O2 C24 C23 17.0(7) . .
Ho1 O2 C24 C25 -163.4(3) . .
Ho1 O3 C40 C39 -14.6(7) . .
Ho1 O3 C40 C41 165.5(3) . .
Ho1 O4 C50 C49 -173.2(3) . .
Ho1 O4 C50 C51 7.2(7) . .
Ho1 O5 C52 C51 -2.4(7) . .
Ho1 O5 C52 C53 178.0(3) . .
Ho1 N1 C1 C2 172.3(3) . .
Ho1 N1 C9 C4 -171.0(3) . .
Ho1 N1 C9 C8 9.4(4) . .
Ho2 O1 C8 C7 -60.3(5) 5_765 .
Ho2 O1 C8 C9 117.8(3) 5_765 .
Ho2 O2 C24 C23 -177.1(3) . .
Ho2 O2 C24 C25 2.6(5) . .
Ho2 O3 C40 C39 159.3(3) . .
Ho2 O3 C40 C41 -20.6(5) . .
Ho2 O6 C55 C54 177.2(4) . .
Ho2 O6 C55 C56 -2.8(8) . .
Ho2 O7 C57 C56 -14.5(8) . .
Ho2 O7 C57 C58 165.0(3) . .
Ho2 N3 C17 C18 -178.4(3) . .
Ho2 N3 C25 C20 -179.8(3) . .
Ho2 N3 C25 C24 -0.6(5) . .
Ho2 N5 C33 C34 168.2(4) . .
Ho2 N5 C41 C36 -166.0(3) . .
Ho2 N5 C41 C40 12.9(5) . .
O1 C8 C9 N1 8.6(6) . .
O1 C8 C9 C4 -170.9(4) . .
O2 C24 C25 N3 -1.2(6) . .
O2 C24 C25 C20 178.1(4) . .
O3 C40 C41 N5 3.9(6) . .
O3 C40 C41 C36 -177.3(4) . .
O4 C50 C51 C52 0.7(8) . .
O6 C55 C56 C57 1.4(9) . .
N1 C1 C2 C3 -1.4(7) . .
N2 C5 C6 C7 -177.4(4) . .
N2 C10 C11 C12 176.8(5) . .
N2 C10 C11 C16 -4.3(8) . .
N3 C17 C18 C19 0.7(7) . .
N4 C21 C22 C23 177.2(5) . .
N4 C26 C27 C28 12.1(7) . .
N4 C26 C27 C32 -166.9(5) . .
N5 C33 C34 C35 -3.6(8) . .
N6 C37 C38 C39 -174.9(4) . .
N6 C42 C43 C44 167.4(5) . .
N6 C42 C43 C48 -12.6(7) . .
C1 N1 C9 C4 3.3(6) . .
C1 N1 C9 C8 -176.2(4) . .
C1 C2 C3 C4 1.6(7) . .
C2 C3 C4 C5 180.0(4) . .
C2 C3 C4 C9 0.6(6) . .
C3 C4 C5 N2 -0.7(7) . .
C3 C4 C5 C6 177.9(4) . .
C3 C4 C9 N1 -3.1(6) . .
C3 C4 C9 C8 176.4(4) . .
C4 C5 C6 C7 4.2(7) . .
C5 N2 C10 C11 -177.9(4) . .
C5 C4 C9 N1 177.5(4) . .
C5 C4 C9 C8 -3.0(6) . .
C5 C6 C7 C8 0.4(8) . .
C6 C7 C8 O1 172.1(4) . .
C6 C7 C8 C9 -6.1(7) . .
C7 C8 C9 N1 -173.1(4) . .
C7 C8 C9 C4 7.4(6) . .
C9 N1 C1 C2 -1.0(6) . .
C9 C4 C5 N2 178.7(4) . .
C9 C4 C5 C6 -2.8(7) . .
C10 N2 C5 C4 -155.1(4) . .
C10 N2 C5 C6 26.4(7) . .
C10 C11 C12 C13 -179.4(5) . .
C10 C11 C16 C15 -179.5(5) . .
C11 C12 C13 C14 -2.1(8) . .
C12 C11 C16 C15 -0.6(8) . .
C12 C13 C14 C15 1.6(9) . .
C13 C14 C15 C16 -0.6(9) . .
C14 C15 C16 C11 0.1(9) . .
C16 C11 C12 C13 1.6(8) . .
C17 N3 C25 C20 4.9(6) . .
C17 N3 C25 C24 -175.9(4) . .
C17 C18 C19 C20 1.2(7) . .
C18 C19 C20 C21 176.9(5) . .
C18 C19 C20 C25 0.0(7) . .
C19 C20 C21 N4 6.7(7) . .
C19 C20 C21 C22 -176.8(5) . .
C19 C20 C25 N3 -3.1(6) . .
C19 C20 C25 C24 177.7(4) . .
C20 C21 C22 C23 1.0(8) . .
C21 N4 C26 C27 -176.7(4) . .
C21 C20 C25 N3 179.9(4) . .
C21 C20 C25 C24 0.6(7) . .
C21 C22 C23 C24 -2.7(8) . .
C22 C23 C24 O2 -177.1(4) . .
C22 C23 C24 C25 3.2(7) . .
C23 C24 C25 N3 178.5(4) . .
C23 C24 C25 C20 -2.2(6) . .
C25 N3 C17 C18 -3.6(7) . .
C25 C20 C21 N4 -176.4(4) . .
C25 C20 C21 C22 0.0(7) . .
C26 N4 C21 C20 -146.0(5) . .
C26 N4 C21 C22 37.7(7) . .
C26 C27 C28 C29 -177.7(5) . .
C26 C27 C32 C31 177.0(5) . .
C27 C28 C29 C30 1.1(8) . .
C28 C27 C32 C31 -2.1(8) . .
C28 C29 C30 C31 -2.8(8) . .
C29 C30 C31 C32 2.2(9) . .
C30 C31 C32 C27 0.3(9) . .
C32 C27 C28 C29 1.4(7) . .
C33 N5 C41 C36 2.2(6) . .
C33 N5 C41 C40 -178.9(4) . .
C33 C34 C35 C36 1.3(8) . .
C34 C35 C36 C37 -176.0(5) . .
C34 C35 C36 C41 2.3(7) . .
C35 C36 C37 N6 -2.7(7) . .
C35 C36 C37 C38 -179.2(4) . .
C35 C36 C41 N5 -4.2(7) . .
C35 C36 C41 C40 177.0(4) . .
C36 C37 C38 C39 1.4(7) . .
C37 N6 C42 C43 175.0(4) . .
C37 C36 C41 N5 174.2(4) . .
C37 C36 C41 C40 -4.6(6) . .
C37 C38 C39 C40 -3.2(7) . .
C38 C39 C40 O3 -178.9(4) . .
C38 C39 C40 C41 1.1(6) . .
C39 C40 C41 N5 -176.1(4) . .
C39 C40 C41 C36 2.8(6) . .
C41 N5 C33 C34 1.8(7) . .
C41 C36 C37 N6 179.0(4) . .
C41 C36 C37 C38 2.5(6) . .
C42 N6 C37 C36 140.9(4) . .
C42 N6 C37 C38 -42.8(7) . .
C42 C43 C44 C45 -177.6(5) . .
C42 C43 C48 C47 179.4(4) . .
C43 C44 C45 C46 -2.8(9) . .
C44 C43 C48 C47 -0.6(7) . .
C44 C45 C46 C47 1.2(9) . .
C45 C46 C47 C48 0.7(8) . .
C46 C47 C48 C43 -1.0(8) . .
C48 C43 C44 C45 2.4(8) . .
C49 C50 C51 C52 -178.9(5) . .
C50 C51 C52 O5 -3.0(8) . .
C50 C51 C52 C53 176.6(5) . .
C54 C55 C56 C57 -178.7(6) . .
C55 C56 C57 O7 7.1(9) . .
C55 C56 C57 C58 -172.4(5) . .
Cl1 Cl2 C59 Cl1 5.9(17) 2_755 .
Cl1 Cl2 C59 Cl2 -5(2) 2_755 2_755
Cl1 Cl2 C59 C59 -143(3) 2_755 2_755
Cl2 Cl1 C59 Cl2 -137(3) 2_755 .
Cl2 Cl1 C59 C59 -123(5) 2_755 2_755
Cl2 Cl2 C59 Cl1 10.4(10) 2_755 .
Cl2 Cl2 C59 C59 -139(5) 2_755 2_755
C59 Cl2 C59 Cl1 149(4) 2_755 .
C59 Cl2 C59 Cl2 139(5) 2_755 2_755
